data_4342644
loop_
_publ_author_name
'Olechnowicz, Frank'
'Hillhouse, Gregory L.'
'Jordan, Richard F.'

_publ_section_title
;
 Synthesis and Reactivity of NHC-Supported
 Ni2(\m(2)-\h(2),\h(2)-S2)-Bridging Disulfide and Ni2(\m-S)2-Bridging
 Sulfide Complexes.
;
_journal_issue 6
_journal_name_full 'Inorganic chemistry'
_journal_page_first 2705
_journal_page_last 2712
_journal_paper_doi 10.1021/ic502892r
_journal_volume 54
_journal_year 2015
_chemical_formula_moiety 'C38 H51 Cl2 N3 Ni'
_chemical_formula_sum 'C38 H51 Cl2 N3 Ni'
_chemical_formula_weight 679.42
_space_group_crystal_system monoclinic
_space_group_IT_number 14
_space_group_name_Hall '-P 2ybc'
_space_group_name_H-M_alt 'P 1 21/c 1'
_symmetry_space_group_name_Hall '-P 2ybc'
_symmetry_space_group_name_H-M 'P 1 21/c 1'
_atom_sites_solution_hydrogens geom
_atom_sites_solution_primary direct
_atom_sites_solution_secondary difmap
_audit_creation_method SHELXL-2014/6
_cell_angle_alpha 90
_cell_angle_beta 93.9125(12)
_cell_angle_gamma 90
_cell_formula_units_Z 4
_cell_length_a 12.4795(5)
_cell_length_b 18.3976(7)
_cell_length_c 16.8933(6)
_cell_measurement_reflns_used 9883
_cell_measurement_temperature 100(2)
_cell_measurement_theta_max 27.6718
_cell_measurement_theta_min 2.3731
_cell_volume 3869.5(3)
_computing_cell_refinement 'APEX2 v2013.10-0 (Bruker AXS)'
_computing_data_collection ShelXtl
_computing_data_reduction 'SAINT V8.34A (Bruker AXS Inc., 2013)'
_computing_molecular_graphics 'Mercury v3.3.1 (CCDC, 2014)'
_computing_publication_material enCIFer
_computing_structure_refinement 'SHELXL-2014/6 (Sheldrick, 2014)'
_computing_structure_solution 'SHELXS-97 (Sheldrick, 1990)'
_diffrn_ambient_temperature 100(2)
_diffrn_detector_area_resol_mean 10.4167
_diffrn_measured_fraction_theta_full 0.999
_diffrn_measured_fraction_theta_max 0.979
_diffrn_measurement_device_type 'Bruker D8 Venture PHOTON 100 CMOS'
_diffrn_measurement_method 'omega and phi scans'
_diffrn_radiation_type MoK\a
_diffrn_radiation_wavelength 0.71073
_diffrn_reflns_av_R_equivalents 0.0453
_diffrn_reflns_av_unetI/netI 0.0294
_diffrn_reflns_Laue_measured_fraction_full 0.999
_diffrn_reflns_Laue_measured_fraction_max 0.979
_diffrn_reflns_limit_h_max 13
_diffrn_reflns_limit_h_min -16
_diffrn_reflns_limit_k_max 24
_diffrn_reflns_limit_k_min -24
_diffrn_reflns_limit_l_max 22
_diffrn_reflns_limit_l_min -22
_diffrn_reflns_number 93090
_diffrn_reflns_point_group_measured_fraction_full 0.999
_diffrn_reflns_point_group_measured_fraction_max 0.979
_diffrn_reflns_theta_full 25.000
_diffrn_reflns_theta_max 27.994
_diffrn_reflns_theta_min 2.214
_diffrn_source 'Incoatec I\mS micro-focus tube'
_exptl_absorpt_coefficient_mu 0.667
_exptl_absorpt_correction_T_max 0.7456
_exptl_absorpt_correction_T_min 0.6913
_exptl_absorpt_correction_type multi-scan
_exptl_absorpt_process_details 'SADABS V2013/10 (Bruker AXS Inc.)'
_exptl_crystal_colour 'fluorescent intense orange'
_exptl_crystal_density_diffrn 1.166
_exptl_crystal_density_method 'not measured'
_exptl_crystal_description Plates
_exptl_crystal_F_000 1448
_exptl_crystal_size_max 0.299
_exptl_crystal_size_mid 0.273
_exptl_crystal_size_min 0.133
_refine_diff_density_max 0.401
_refine_diff_density_min -0.243
_refine_diff_density_rms 0.059
_refine_ls_extinction_method none
_refine_ls_goodness_of_fit_ref 1.030
_refine_ls_hydrogen_treatment constr
_refine_ls_matrix_type full
_refine_ls_number_parameters 405
_refine_ls_number_reflns 9153
_refine_ls_number_restraints 0
_refine_ls_restrained_S_all 1.030
_refine_ls_R_factor_all 0.0510
_refine_ls_R_factor_gt 0.0326
_refine_ls_shift/su_max 0.002
_refine_ls_shift/su_mean 0.000
_refine_ls_structure_factor_coef Fsqd
_refine_ls_weighting_details 'w=1/[\s^2^(Fo^2^)+(0.0402P)^2^+1.7622P] where P=(Fo^2^+2Fc^2^)/3'
_refine_ls_weighting_scheme calc
_refine_ls_wR_factor_gt 0.0764
_refine_ls_wR_factor_ref 0.0828
_reflns_Friedel_coverage 0.000
_reflns_number_gt 7304
_reflns_number_total 9153
_reflns_threshold_expression 'I > 2\s(I)'
_cod_data_source_file ic502892r_si_002.cif
_cod_data_source_block FDO03
_cod_depositor_comments 'Adding full bibliography for 4342642--4342646.cif.'
_cod_database_code 4342644
_shelx_space_group_comment
;
The symmetry employed for this shelxl refinement is uniquely defined
by the following loop, which should always be used as a source of
symmetry information in preference to the above space-group names.
They are only intended as comments.
;
_shelx_estimated_absorpt_t_min 0.825
_shelx_estimated_absorpt_t_max 0.917
_shelxl_version_number 2014/6

loop_
_space_group_symop_operation_xyz
'x, y, z'
'-x, y+1/2, -z+1/2'
'-x, -y, -z'
'x, -y-1/2, z-1/2'

loop_
_atom_site_label
_atom_site_type_symbol
_atom_site_fract_x
_atom_site_fract_y
_atom_site_fract_z
_atom_site_U_iso_or_equiv
_atom_site_adp_type
_atom_site_occupancy
_atom_site_site_symmetry_order
_atom_site_calc_flag
_atom_site_refinement_flags_posn
_atom_site_refinement_flags_adp
Ni1 Ni 0.81625(2) 0.93301(2) 0.27304(2) 0.01484(6) Uani 1 1 d . .
Cl1 Cl 0.74281(3) 0.84505(2) 0.33463(2) 0.02659(10) Uani 1 1 d . .
Cl2 Cl 0.90646(3) 1.01817(2) 0.21800(2) 0.02186(9) Uani 1 1 d . .
N1 N 0.85381(9) 0.84386(6) 0.12983(7) 0.0134(2) Uani 1 1 d . .
N2 N 0.69887(9) 0.89490(7) 0.12639(7) 0.0140(2) Uani 1 1 d . .
N3 N 0.82642(11) 1.02545(7) 0.42103(8) 0.0201(3) Uani 1 1 d . .
C1 C 0.79064(11) 0.88601(7) 0.17324(8) 0.0130(3) Uani 1 1 d . .
C2 C 0.95776(11) 0.81355(8) 0.15570(8) 0.0137(3) Uani 1 1 d . .
C3 C 1.05075(12) 0.84886(8) 0.13320(8) 0.0149(3) Uani 1 1 d . .
C4 C 1.14912(12) 0.81578(8) 0.15502(9) 0.0175(3) Uani 1 1 d . .
H10 H 1.2137 0.8384 0.1413 0.021 Uiso 1 1 calc R U
C5 C 1.15442(12) 0.75089(8) 0.19600(9) 0.0188(3) Uani 1 1 d . .
H9 H 1.2223 0.7294 0.2100 0.023 Uiso 1 1 calc R U
C6 C 1.06138(12) 0.71687(8) 0.21695(9) 0.0179(3) Uani 1 1 d . .
H8 H 1.0661 0.6721 0.2450 0.021 Uiso 1 1 calc R U
C7 C 0.96081(12) 0.74762(8) 0.19729(8) 0.0159(3) Uani 1 1 d . .
C8 C 0.85984(13) 0.70751(8) 0.21823(9) 0.0203(3) Uani 1 1 d . .
H1 H 0.7982 0.7424 0.2134 0.024 Uiso 1 1 calc R U
C9 C 0.86931(15) 0.67788(10) 0.30330(10) 0.0287(4) Uani 1 1 d . .
H2 H 0.8900 0.7173 0.3402 0.043 Uiso 1 1 calc R U
H4 H 0.9240 0.6396 0.3076 0.043 Uiso 1 1 calc R U
H3 H 0.8000 0.6578 0.3164 0.043 Uiso 1 1 calc R U
C10 C 0.83610(16) 0.64513(10) 0.15963(11) 0.0340(4) Uani 1 1 d . .
H6 H 0.8952 0.6100 0.1641 0.051 Uiso 1 1 calc R U
H7 H 0.8287 0.6645 0.1055 0.051 Uiso 1 1 calc R U
H5 H 0.7692 0.6210 0.1719 0.051 Uiso 1 1 calc R U
C11 C 1.04746(12) 0.91834(8) 0.08472(9) 0.0183(3) Uani 1 1 d . .
H14 H 0.9748 0.9407 0.0875 0.022 Uiso 1 1 calc R U
C12 C 1.13158(13) 0.97356(9) 0.11709(11) 0.0262(4) Uani 1 1 d . .
H12 H 1.2037 0.9548 0.1097 0.039 Uiso 1 1 calc R U
H11 H 1.1235 0.9815 0.1737 0.039 Uiso 1 1 calc R U
H13 H 1.1213 1.0196 0.0885 0.039 Uiso 1 1 calc R U
C13 C 1.06398(13) 0.90128(9) -0.00243(10) 0.0236(3) Uani 1 1 d . .
H17 H 1.0067 0.8689 -0.0237 0.035 Uiso 1 1 calc R U
H15 H 1.1337 0.8775 -0.0063 0.035 Uiso 1 1 calc R U
H16 H 1.0621 0.9465 -0.0331 0.035 Uiso 1 1 calc R U
C14 C 0.80226(12) 0.82733(8) 0.05674(9) 0.0178(3) Uani 1 1 d . .
H18 H 0.8301 0.7988 0.0160 0.021 Uiso 1 1 calc R U
C15 C 0.70541(12) 0.85942(8) 0.05448(9) 0.0185(3) Uani 1 1 d . .
H36 H 0.6517 0.8581 0.0118 0.022 Uiso 1 1 calc R U
C16 C 0.60159(11) 0.92843(8) 0.15212(9) 0.0159(3) Uani 1 1 d . .
C17 C 0.52460(12) 0.88289(9) 0.18289(9) 0.0192(3) Uani 1 1 d . .
C18 C 0.43248(13) 0.91572(9) 0.20829(10) 0.0252(4) Uani 1 1 d . .
H28 H 0.3787 0.8865 0.2296 0.030 Uiso 1 1 calc R U
C19 C 0.41782(13) 0.99002(10) 0.20316(11) 0.0286(4) Uani 1 1 d . .
H27 H 0.3552 1.0115 0.2220 0.034 Uiso 1 1 calc R U
C20 C 0.49382(13) 1.03313(9) 0.17080(10) 0.0253(4) Uani 1 1 d . .
H26 H 0.4821 1.0841 0.1668 0.030 Uiso 1 1 calc R U
C21 C 0.58787(12) 1.00355(8) 0.14371(9) 0.0180(3) Uani 1 1 d . .
C22 C 0.66617(12) 1.05192(8) 0.10380(10) 0.0198(3) Uani 1 1 d . .
H19 H 0.7355 1.0250 0.1015 0.024 Uiso 1 1 calc R U
C23 C 0.62257(14) 1.06773(12) 0.01869(11) 0.0359(4) Uani 1 1 d . .
H20 H 0.5522 1.0913 0.0194 0.054 Uiso 1 1 calc R U
H21 H 0.6152 1.0221 -0.0110 0.054 Uiso 1 1 calc R U
H22 H 0.6723 1.1000 -0.0069 0.054 Uiso 1 1 calc R U
C24 C 0.68888(15) 1.12291(9) 0.14893(13) 0.0338(4) Uani 1 1 d . .
H25 H 0.6250 1.1540 0.1439 0.051 Uiso 1 1 calc R U
H24 H 0.7492 1.1481 0.1267 0.051 Uiso 1 1 calc R U
H23 H 0.7070 1.1122 0.2051 0.051 Uiso 1 1 calc R U
C25 C 0.53570(13) 0.80056(9) 0.18549(11) 0.0254(4) Uani 1 1 d . .
H35 H 0.6132 0.7882 0.1814 0.030 Uiso 1 1 calc R U
C26 C 0.49954(16) 0.76732(11) 0.26219(13) 0.0380(5) Uani 1 1 d . .
H31 H 0.4216 0.7727 0.2637 0.057 Uiso 1 1 calc R U
H29 H 0.5354 0.7924 0.3078 0.057 Uiso 1 1 calc R U
H30 H 0.5184 0.7156 0.2642 0.057 Uiso 1 1 calc R U
C27 C 0.47128(16) 0.76711(10) 0.11398(13) 0.0381(5) Uani 1 1 d . .
H33 H 0.4979 0.7862 0.0649 0.057 Uiso 1 1 calc R U
H34 H 0.3952 0.7796 0.1162 0.057 Uiso 1 1 calc R U
H32 H 0.4796 0.7141 0.1152 0.057 Uiso 1 1 calc R U
C28 C 0.82459(12) 0.98830(9) 0.36619(9) 0.0202(3) Uani 1 1 d . .
C29 C 0.83173(12) 1.07488(8) 0.48808(8) 0.0163(3) Uani 1 1 d . .
C30 C 0.75354(15) 1.13721(10) 0.46978(10) 0.0303(4) Uani 1 1 d . .
H51 H 0.6794 1.1182 0.4613 0.036 Uiso 1 1 calc R U
H37 H 0.7720 1.1627 0.4209 0.036 Uiso 1 1 calc R U
C31 C 0.76129(17) 1.18985(11) 0.54043(11) 0.0376(5) Uani 1 1 d . .
H50 H 0.7109 1.2315 0.5294 0.045 Uiso 1 1 calc R U
C32 C 0.87507(18) 1.21837(10) 0.55315(11) 0.0389(5) Uani 1 1 d . .
H49 H 0.8950 1.2444 0.5050 0.047 Uiso 1 1 calc R U
H48 H 0.8797 1.2531 0.5980 0.047 Uiso 1 1 calc R U
C33 C 0.95205(14) 1.15599(10) 0.57067(10) 0.0297(4) Uani 1 1 d . .
H47 H 1.0268 1.1753 0.5793 0.036 Uiso 1 1 calc R U
C34 C 0.92210(15) 1.11629(10) 0.64448(10) 0.0300(4) Uani 1 1 d . .
H43 H 0.9273 1.1498 0.6904 0.036 Uiso 1 1 calc R U
H44 H 0.9725 1.0755 0.6559 0.036 Uiso 1 1 calc R U
C35 C 0.80789(16) 1.08727(10) 0.63208(10) 0.0319(4) Uani 1 1 d . .
H40 H 0.7883 1.0613 0.6810 0.038 Uiso 1 1 calc R U
C36 C 0.73060(15) 1.14991(12) 0.61480(11) 0.0399(5) Uani 1 1 d . .
H39 H 0.7336 1.1838 0.6604 0.048 Uiso 1 1 calc R U
H38 H 0.6563 1.1312 0.6067 0.048 Uiso 1 1 calc R U
C37 C 0.80138(18) 1.03418(10) 0.56162(10) 0.0332(4) Uani 1 1 d . .
H41 H 0.8512 0.9930 0.5726 0.040 Uiso 1 1 calc R U
H42 H 0.7276 1.0146 0.5532 0.040 Uiso 1 1 calc R U
C38 C 0.94590(13) 1.10434(10) 0.49959(10) 0.0276(4) Uani 1 1 d . .
H45 H 0.9648 1.1306 0.4513 0.033 Uiso 1 1 calc R U
H46 H 0.9973 1.0638 0.5092 0.033 Uiso 1 1 calc R U

loop_
_atom_site_aniso_label
_atom_site_aniso_U_11
_atom_site_aniso_U_22
_atom_site_aniso_U_33
_atom_site_aniso_U_23
_atom_site_aniso_U_13
_atom_site_aniso_U_12
Ni1 0.01510(10) 0.01456(10) 0.01473(10) -0.00444(7) 0.00003(7) 0.00009(7)
Cl1 0.0341(2) 0.0238(2) 0.02276(19) -0.00212(16) 0.00796(17) -0.00613(17)
Cl2 0.0250(2) 0.01776(18) 0.02266(19) -0.00320(15) 0.00072(15) -0.00600(15)
N1 0.0125(6) 0.0125(6) 0.0152(6) -0.0025(5) 0.0004(5) 0.0007(5)
N2 0.0116(6) 0.0147(6) 0.0159(6) -0.0025(5) 0.0011(5) 0.0013(5)
N3 0.0227(7) 0.0192(7) 0.0180(7) -0.0057(6) -0.0013(5) 0.0011(5)
C1 0.0114(6) 0.0099(6) 0.0177(7) 0.0012(5) 0.0017(5) -0.0014(5)
C2 0.0125(7) 0.0140(7) 0.0142(7) -0.0042(6) -0.0012(5) 0.0028(6)
C3 0.0156(7) 0.0142(7) 0.0150(7) -0.0035(6) 0.0011(6) 0.0012(6)
C4 0.0133(7) 0.0188(7) 0.0205(7) -0.0039(6) 0.0017(6) 0.0005(6)
C5 0.0166(7) 0.0205(8) 0.0186(7) -0.0039(6) -0.0027(6) 0.0072(6)
C6 0.0233(8) 0.0142(7) 0.0159(7) -0.0012(6) -0.0005(6) 0.0034(6)
C7 0.0189(7) 0.0141(7) 0.0146(7) -0.0040(6) 0.0010(6) 0.0007(6)
C8 0.0217(8) 0.0162(7) 0.0235(8) 0.0001(6) 0.0040(6) -0.0012(6)
C9 0.0317(9) 0.0250(9) 0.0303(9) 0.0070(7) 0.0085(8) 0.0000(7)
C10 0.0358(10) 0.0274(9) 0.0394(10) -0.0075(8) 0.0078(8) -0.0139(8)
C11 0.0145(7) 0.0146(7) 0.0257(8) 0.0015(6) 0.0016(6) 0.0011(6)
C12 0.0196(8) 0.0173(8) 0.0419(10) 0.0007(7) 0.0018(7) -0.0017(6)
C13 0.0243(8) 0.0201(8) 0.0270(8) 0.0068(7) 0.0058(7) 0.0021(7)
C14 0.0174(7) 0.0198(8) 0.0162(7) -0.0057(6) 0.0001(6) 0.0012(6)
C15 0.0175(7) 0.0219(8) 0.0157(7) -0.0050(6) -0.0026(6) 0.0007(6)
C16 0.0102(7) 0.0200(7) 0.0174(7) -0.0041(6) 0.0003(6) 0.0014(6)
C17 0.0136(7) 0.0210(8) 0.0230(8) -0.0019(6) 0.0002(6) -0.0018(6)
C18 0.0149(7) 0.0294(9) 0.0322(9) -0.0021(7) 0.0075(7) -0.0040(7)
C19 0.0170(8) 0.0311(9) 0.0390(10) -0.0073(8) 0.0113(7) 0.0043(7)
C20 0.0215(8) 0.0189(8) 0.0362(9) -0.0052(7) 0.0058(7) 0.0034(7)
C21 0.0141(7) 0.0187(7) 0.0209(7) -0.0050(6) 0.0003(6) 0.0006(6)
C22 0.0149(7) 0.0170(7) 0.0277(8) -0.0002(6) 0.0018(6) 0.0019(6)
C23 0.0210(9) 0.0529(12) 0.0334(10) 0.0147(9) 0.0002(7) -0.0029(8)
C24 0.0303(9) 0.0182(8) 0.0542(12) -0.0081(8) 0.0130(9) -0.0035(7)
C25 0.0160(7) 0.0202(8) 0.0403(10) 0.0016(7) 0.0048(7) -0.0021(6)
C26 0.0286(10) 0.0315(10) 0.0547(12) 0.0137(9) 0.0097(9) -0.0066(8)
C27 0.0354(10) 0.0232(9) 0.0557(12) -0.0089(9) 0.0020(9) -0.0060(8)
C28 0.0182(8) 0.0197(8) 0.0224(8) -0.0004(7) -0.0006(6) 0.0008(6)
C29 0.0206(7) 0.0152(7) 0.0132(7) -0.0044(6) 0.0012(6) 0.0001(6)
C30 0.0350(10) 0.0322(9) 0.0222(8) -0.0083(7) -0.0097(7) 0.0154(8)
C31 0.0473(12) 0.0341(10) 0.0290(9) -0.0136(8) -0.0149(8) 0.0275(9)
C32 0.0718(15) 0.0170(8) 0.0274(9) -0.0059(7) 0.0005(9) -0.0055(9)
C33 0.0224(8) 0.0366(10) 0.0303(9) -0.0154(8) 0.0026(7) -0.0096(7)
C34 0.0344(10) 0.0332(9) 0.0209(8) -0.0087(7) -0.0085(7) 0.0144(8)
C35 0.0497(12) 0.0318(9) 0.0150(8) -0.0007(7) 0.0085(8) -0.0089(9)
C36 0.0207(9) 0.0660(14) 0.0332(10) -0.0266(10) 0.0043(8) 0.0016(9)
C37 0.0580(12) 0.0222(9) 0.0199(8) 0.0006(7) 0.0066(8) -0.0119(8)
C38 0.0203(8) 0.0377(10) 0.0250(8) -0.0126(8) 0.0045(7) -0.0031(7)

loop_
_atom_type_symbol
_atom_type_description
_atom_type_scat_dispersion_real
_atom_type_scat_dispersion_imag
_atom_type_scat_source
C C 0.0033 0.0016 'International Tables Vol C Tables 4.2.6.8 and 6.1.1.4'
H H 0.0000 0.0000 'International Tables Vol C Tables 4.2.6.8 and 6.1.1.4'
N N 0.0061 0.0033 'International Tables Vol C Tables 4.2.6.8 and 6.1.1.4'
Cl Cl 0.1484 0.1585 'International Tables Vol C Tables 4.2.6.8 and 6.1.1.4'
Ni Ni 0.3393 1.1124 'International Tables Vol C Tables 4.2.6.8 and 6.1.1.4'

loop_
_geom_angle_atom_site_label_1
_geom_angle_atom_site_label_2
_geom_angle_atom_site_label_3
_geom_angle
C28 Ni1 C1 171.52(6)
C28 Ni1 Cl1 90.18(5)
C1 Ni1 Cl1 92.02(4)
C28 Ni1 Cl2 88.12(5)
C1 Ni1 Cl2 90.52(4)
Cl1 Ni1 Cl2 173.775(18)
C1 N1 C14 110.82(12)
C1 N1 C2 126.68(12)
C14 N1 C2 122.32(12)
C1 N2 C15 110.89(12)
C1 N2 C16 124.42(12)
C15 N2 C16 124.18(12)
C28 N3 C29 177.19(16)
N1 C1 N2 104.60(12)
N1 C1 Ni1 132.10(11)
N2 C1 Ni1 123.11(10)
C7 C2 C3 122.77(13)
C7 C2 N1 118.47(13)
C3 C2 N1 118.61(13)
C4 C3 C2 117.04(13)
C4 C3 C11 120.02(13)
C2 C3 C11 122.90(13)
C5 C4 C3 121.37(14)
C5 C4 H10 119.3
C3 C4 H10 119.3
C4 C5 C6 120.45(14)
C4 C5 H9 119.8
C6 C5 H9 119.8
C5 C6 C7 120.75(14)
C5 C6 H8 119.6
C7 C6 H8 119.6
C6 C7 C2 117.62(14)
C6 C7 C8 119.55(14)
C2 C7 C8 122.79(13)
C7 C8 C10 109.86(13)
C7 C8 C9 112.20(13)
C10 C8 C9 109.79(14)
C7 C8 H1 108.3
C10 C8 H1 108.3
C9 C8 H1 108.3
C8 C9 H2 109.5
C8 C9 H4 109.5
H2 C9 H4 109.5
C8 C9 H3 109.5
H2 C9 H3 109.5
H4 C9 H3 109.5
C8 C10 H6 109.5
C8 C10 H7 109.5
H6 C10 H7 109.5
C8 C10 H5 109.5
H6 C10 H5 109.5
H7 C10 H5 109.5
C3 C11 C13 110.21(12)
C3 C11 C12 111.88(13)
C13 C11 C12 110.14(13)
C3 C11 H14 108.2
C13 C11 H14 108.2
C12 C11 H14 108.2
C11 C12 H12 109.5
C11 C12 H11 109.5
H12 C12 H11 109.5
C11 C12 H13 109.5
H12 C12 H13 109.5
H11 C12 H13 109.5
C11 C13 H17 109.5
C11 C13 H15 109.5
H17 C13 H15 109.5
C11 C13 H16 109.5
H17 C13 H16 109.5
H15 C13 H16 109.5
C15 C14 N1 106.91(13)
C15 C14 H18 126.5
N1 C14 H18 126.5
C14 C15 N2 106.77(13)
C14 C15 H36 126.6
N2 C15 H36 126.6
C21 C16 C17 123.11(14)
C21 C16 N2 119.19(13)
C17 C16 N2 117.69(13)
C18 C17 C16 117.16(15)
C18 C17 C25 119.91(14)
C16 C17 C25 122.86(14)
C19 C18 C17 121.24(15)
C19 C18 H28 119.4
C17 C18 H28 119.4
C20 C19 C18 120.20(15)
C20 C19 H27 119.9
C18 C19 H27 119.9
C19 C20 C21 121.43(16)
C19 C20 H26 119.3
C21 C20 H26 119.3
C20 C21 C16 116.80(14)
C20 C21 C22 119.90(14)
C16 C21 C22 123.23(13)
C21 C22 C24 112.55(13)
C21 C22 C23 109.35(13)
C24 C22 C23 110.38(15)
C21 C22 H19 108.1
C24 C22 H19 108.1
C23 C22 H19 108.1
C22 C23 H20 109.5
C22 C23 H21 109.5
H20 C23 H21 109.5
C22 C23 H22 109.5
H20 C23 H22 109.5
H21 C23 H22 109.5
C22 C24 H25 109.5
C22 C24 H24 109.5
H25 C24 H24 109.5
C22 C24 H23 109.5
H25 C24 H23 109.5
H24 C24 H23 109.5
C17 C25 C26 113.03(15)
C17 C25 C27 109.57(14)
C26 C25 C27 109.76(15)
C17 C25 H35 108.1
C26 C25 H35 108.1
C27 C25 H35 108.1
C25 C26 H31 109.5
C25 C26 H29 109.5
H31 C26 H29 109.5
C25 C26 H30 109.5
H31 C26 H30 109.5
H29 C26 H30 109.5
C25 C27 H33 109.5
C25 C27 H34 109.5
H33 C27 H34 109.5
C25 C27 H32 109.5
H33 C27 H32 109.5
H34 C27 H32 109.5
N3 C28 Ni1 175.97(14)
N3 C29 C37 109.20(12)
N3 C29 C30 108.60(12)
C37 C29 C30 110.15(14)
N3 C29 C38 108.36(12)
C37 C29 C38 110.71(14)
C30 C29 C38 109.78(14)
C29 C30 C31 108.16(13)
C29 C30 H51 110.1
C31 C30 H51 110.1
C29 C30 H37 110.1
C31 C30 H37 110.1
H51 C30 H37 108.4
C32 C31 C36 109.59(15)
C32 C31 C30 109.72(16)
C36 C31 C30 109.28(17)
C32 C31 H50 109.4
C36 C31 H50 109.4
C30 C31 H50 109.4
C33 C32 C31 109.96(15)
C33 C32 H49 109.7
C31 C32 H49 109.7
C33 C32 H48 109.7
C31 C32 H48 109.7
H49 C32 H48 108.2
C32 C33 C34 109.76(15)
C32 C33 C38 108.70(15)
C34 C33 C38 110.18(15)
C32 C33 H47 109.4
C34 C33 H47 109.4
C38 C33 H47 109.4
C33 C34 C35 109.71(14)
C33 C34 H43 109.7
C35 C34 H43 109.7
C33 C34 H44 109.7
C35 C34 H44 109.7
H43 C34 H44 108.2
C36 C35 C34 109.68(15)
C36 C35 C37 109.50(15)
C34 C35 C37 109.19(15)
C36 C35 H40 109.5
C34 C35 H40 109.5
C37 C35 H40 109.5
C35 C36 C31 109.38(14)
C35 C36 H39 109.8
C31 C36 H39 109.8
C35 C36 H38 109.8
C31 C36 H38 109.8
H39 C36 H38 108.2
C29 C37 C35 108.47(14)
C29 C37 H41 110.0
C35 C37 H41 110.0
C29 C37 H42 110.0
C35 C37 H42 110.0
H41 C37 H42 108.4
C29 C38 C33 108.51(13)
C29 C38 H45 110.0
C33 C38 H45 110.0
C29 C38 H46 110.0
C33 C38 H46 110.0
H45 C38 H46 108.4

loop_
_geom_bond_atom_site_label_1
_geom_bond_atom_site_label_2
_geom_bond_distance
Ni1 C28 1.8706(16)
Ni1 C1 1.9022(14)
Ni1 Cl1 2.1614(4)
Ni1 Cl2 2.1747(4)
N1 C1 1.3563(18)
N1 C14 1.3866(19)
N1 C2 1.4516(18)
N2 C1 1.3570(18)
N2 C15 1.3864(19)
N2 C16 1.4544(18)
N3 C28 1.150(2)
N3 C29 1.4504(18)
C2 C7 1.401(2)
C2 C3 1.405(2)
C3 C4 1.397(2)
C3 C11 1.517(2)
C4 C5 1.379(2)
C4 H10 0.9500
C5 C6 1.386(2)
C5 H9 0.9500
C6 C7 1.396(2)
C6 H8 0.9500
C7 C8 1.523(2)
C8 C10 1.531(2)
C8 C9 1.534(2)
C8 H1 1.0000
C9 H2 0.9800
C9 H4 0.9800
C9 H3 0.9800
C10 H6 0.9800
C10 H7 0.9800
C10 H5 0.9800
C11 C13 1.533(2)
C11 C12 1.535(2)
C11 H14 1.0000
C12 H12 0.9800
C12 H11 0.9800
C12 H13 0.9800
C13 H17 0.9800
C13 H15 0.9800
C13 H16 0.9800
C14 C15 1.343(2)
C14 H18 0.9500
C15 H36 0.9500
C16 C21 1.399(2)
C16 C17 1.401(2)
C17 C18 1.392(2)
C17 C25 1.521(2)
C18 C19 1.381(2)
C18 H28 0.9500
C19 C20 1.378(2)
C19 H27 0.9500
C20 C21 1.399(2)
C20 H26 0.9500
C21 C22 1.514(2)
C22 C24 1.529(2)
C22 C23 1.530(2)
C22 H19 1.0000
C23 H20 0.9800
C23 H21 0.9800
C23 H22 0.9800
C24 H25 0.9800
C24 H24 0.9800
C24 H23 0.9800
C25 C26 1.529(3)
C25 C27 1.534(3)
C25 H35 1.0000
C26 H31 0.9800
C26 H29 0.9800
C26 H30 0.9800
C27 H33 0.9800
C27 H34 0.9800
C27 H32 0.9800
C29 C37 1.520(2)
C29 C30 1.524(2)
C29 C38 1.524(2)
C30 C31 1.535(2)
C30 H51 0.9900
C30 H37 0.9900
C31 C32 1.515(3)
C31 C36 1.527(3)
C31 H50 1.0000
C32 C33 1.513(3)
C32 H49 0.9900
C32 H48 0.9900
C33 C34 1.514(3)
C33 C38 1.529(2)
C33 H47 1.0000
C34 C35 1.523(3)
C34 H43 0.9900
C34 H44 0.9900
C35 C36 1.518(3)
C35 C37 1.538(2)
C35 H40 1.0000
C36 H39 0.9900
C36 H38 0.9900
C37 H41 0.9900
C37 H42 0.9900
C38 H45 0.9900
C38 H46 0.9900

loop_
_geom_torsion_atom_site_label_1
_geom_torsion_atom_site_label_2
_geom_torsion_atom_site_label_3
_geom_torsion_atom_site_label_4
_geom_torsion
C14 N1 C1 N2 0.52(16)
C2 N1 C1 N2 -174.59(13)
C14 N1 C1 Ni1 -174.48(11)
C2 N1 C1 Ni1 10.4(2)
C15 N2 C1 N1 -0.67(16)
C16 N2 C1 N1 171.47(13)
C15 N2 C1 Ni1 174.90(10)
C16 N2 C1 Ni1 -12.97(19)
C1 N1 C2 C7 84.81(18)
C14 N1 C2 C7 -89.78(17)
C1 N1 C2 C3 -99.58(17)
C14 N1 C2 C3 85.84(17)
C7 C2 C3 C4 -0.8(2)
N1 C2 C3 C4 -176.20(12)
C7 C2 C3 C11 176.95(13)
N1 C2 C3 C11 1.5(2)
C2 C3 C4 C5 0.7(2)
C11 C3 C4 C5 -177.06(14)
C3 C4 C5 C6 -0.3(2)
C4 C5 C6 C7 -0.2(2)
C5 C6 C7 C2 0.2(2)
C5 C6 C7 C8 177.60(13)
C3 C2 C7 C6 0.3(2)
N1 C2 C7 C6 175.76(12)
C3 C2 C7 C8 -177.00(13)
N1 C2 C7 C8 -1.6(2)
C6 C7 C8 C10 -76.85(18)
C2 C7 C8 C10 100.44(17)
C6 C7 C8 C9 45.57(19)
C2 C7 C8 C9 -137.14(15)
C4 C3 C11 C13 77.06(17)
C2 C3 C11 C13 -100.62(16)
C4 C3 C11 C12 -45.85(19)
C2 C3 C11 C12 136.48(15)
C1 N1 C14 C15 -0.18(17)
C2 N1 C14 C15 175.18(13)
N1 C14 C15 N2 -0.24(17)
C1 N2 C15 C14 0.58(17)
C16 N2 C15 C14 -171.58(13)
C1 N2 C16 C21 89.61(18)
C15 N2 C16 C21 -99.27(18)
C1 N2 C16 C17 -91.70(17)
C15 N2 C16 C17 79.41(18)
C21 C16 C17 C18 -2.2(2)
N2 C16 C17 C18 179.17(14)
C21 C16 C17 C25 174.71(15)
N2 C16 C17 C25 -3.9(2)
C16 C17 C18 C19 0.1(2)
C25 C17 C18 C19 -176.90(16)
C17 C18 C19 C20 1.5(3)
C18 C19 C20 C21 -1.1(3)
C19 C20 C21 C16 -0.9(2)
C19 C20 C21 C22 176.14(16)
C17 C16 C21 C20 2.6(2)
N2 C16 C21 C20 -178.81(14)
C17 C16 C21 C22 -174.34(14)
N2 C16 C21 C22 4.3(2)
C20 C21 C22 C24 46.1(2)
C16 C21 C22 C24 -137.11(16)
C20 C21 C22 C23 -76.99(19)
C16 C21 C22 C23 99.84(18)
C18 C17 C25 C26 -43.3(2)
C16 C17 C25 C26 139.87(16)
C18 C17 C25 C27 79.4(2)
C16 C17 C25 C27 -97.38(18)
N3 C29 C30 C31 -178.99(15)
C37 C29 C30 C31 61.47(19)
C38 C29 C30 C31 -60.69(19)
C29 C30 C31 C32 59.5(2)
C29 C30 C31 C36 -60.7(2)
C36 C31 C32 C33 59.52(19)
C30 C31 C32 C33 -60.5(2)
C31 C32 C33 C34 -59.62(19)
C31 C32 C33 C38 60.96(19)
C32 C33 C34 C35 59.42(18)
C38 C33 C34 C35 -60.25(18)
C33 C34 C35 C36 -59.58(18)
C33 C34 C35 C37 60.41(19)
C34 C35 C36 C31 59.39(18)
C37 C35 C36 C31 -60.4(2)
C32 C31 C36 C35 -59.38(19)
C30 C31 C36 C35 60.88(19)
N3 C29 C37 C35 179.77(15)
C30 C29 C37 C35 -61.06(19)
C38 C29 C37 C35 60.54(19)
C36 C35 C37 C29 60.1(2)
C34 C35 C37 C29 -60.0(2)
N3 C29 C38 C33 -179.53(14)
C37 C29 C38 C33 -59.81(19)
C30 C29 C38 C33 62.02(18)
C32 C33 C38 C29 -61.22(19)
C34 C33 C38 C29 59.09(19)
